data_7158418
loop_
_publ_author_name
'Camats, Marc'
'Favier, Isabelle'
'Mallet-Ladeira, Sonia'
'Pla, Daniel'
'G\'omez, Montserrat'

_publ_section_title
;
 Understanding Cu(II)-based systems for C(sp<sup>3</sup>)-H bond
 functionalization: insights into the synthesis of aza-heterocycles.
;
_journal_issue 1
_journal_name_full 'Organic &amp; biomolecular chemistry'
_journal_page_first 219
_journal_page_last 227
_journal_paper_doi 10.1039/d1ob02118d
_journal_volume 20
_journal_year 2021
_chemical_formula_moiety 'C9 H7 F N2'
_chemical_formula_sum 'C9 H7 F N2'
_chemical_formula_weight 162.17
_space_group_IT_number 14
_space_group_name_Hall '-P 2ybc'
_space_group_name_H-M_alt 'P 1 21/c 1'
_symmetry_cell_setting monoclinic
_symmetry_Int_Tables_number 14
_symmetry_space_group_name_Hall '-P 2ybc'
_symmetry_space_group_name_H-M 'P 1 21/c 1'
_atom_sites_solution_hydrogens geom
_audit_update_record
;
2021-04-12 deposited with the CCDC.	2021-11-26 downloaded from the CCDC.
;
_cell_angle_alpha 90
_cell_angle_beta 109.811(5)
_cell_angle_gamma 90
_cell_formula_units_Z 4
_cell_length_a 9.9462(8)
_cell_length_b 11.8055(9)
_cell_length_c 7.1741(7)
_cell_measurement_reflns_used 5012
_cell_measurement_temperature 193(2)
_cell_measurement_theta_max 30.15
_cell_measurement_theta_min 2.78
_cell_volume 792.53(12)
_computing_cell_refinement SAINT
_computing_data_collection APEX2
_computing_data_reduction SAINT
_computing_molecular_graphics 'Ortep-3 for Windows (Farrugia, 1997)'
_computing_publication_material 'WinGX publication routines (Farrugia, 1999)'
_computing_structure_refinement 'SHELXL-2014/7 (Sheldrick, 2014)'
_computing_structure_solution 'SHELXT (Sheldrick, 2015)'
_diffrn_ambient_temperature 193(2)
_diffrn_measured_fraction_theta_full 0.992
_diffrn_measured_fraction_theta_max 0.992
_diffrn_measurement_device_type 'Bruker Kappa APEX II Quazar'
_diffrn_measurement_method 'phi and omega scans'
_diffrn_radiation_monochromator 'multilayer optics'
_diffrn_radiation_type MoK\a
_diffrn_radiation_wavelength 0.71073
_diffrn_reflns_av_R_equivalents 0.0588
_diffrn_reflns_av_unetI/netI 0.0285
_diffrn_reflns_Laue_measured_fraction_full 0.992
_diffrn_reflns_Laue_measured_fraction_max 0.992
_diffrn_reflns_limit_h_max 11
_diffrn_reflns_limit_h_min -11
_diffrn_reflns_limit_k_max 14
_diffrn_reflns_limit_k_min -14
_diffrn_reflns_limit_l_max 8
_diffrn_reflns_limit_l_min -8
_diffrn_reflns_number 17537
_diffrn_reflns_point_group_measured_fraction_full 0.992
_diffrn_reflns_point_group_measured_fraction_max 0.992
_diffrn_reflns_theta_full 25.242
_diffrn_reflns_theta_max 25.345
_diffrn_reflns_theta_min 2.778
_diffrn_standards_decay_% 0
_diffrn_standards_interval_count 0
_diffrn_standards_interval_time 0
_diffrn_standards_number 0
_exptl_absorpt_coefficient_mu 0.1
_exptl_absorpt_correction_T_max 0.7465
_exptl_absorpt_correction_T_min 0.6711
_exptl_absorpt_correction_type multi-scan
_exptl_absorpt_process_details 'SADABS (Bruker-AXS)'
_exptl_crystal_colour colourless
_exptl_crystal_density_diffrn 1.359
_exptl_crystal_density_method 'not measured'
_exptl_crystal_description plate
_exptl_crystal_F_000 336
_exptl_crystal_size_max 0.2
_exptl_crystal_size_mid 0.08
_exptl_crystal_size_min 0.06
_refine_diff_density_max 0.399
_refine_diff_density_min -0.345
_refine_diff_density_rms 0.108
_refine_ls_extinction_method none
_refine_ls_goodness_of_fit_ref 1.175
_refine_ls_hydrogen_treatment constr
_refine_ls_matrix_type full
_refine_ls_number_parameters 110
_refine_ls_number_reflns 1444
_refine_ls_number_restraints 0
_refine_ls_restrained_S_all 1.175
_refine_ls_R_factor_all 0.0835
_refine_ls_R_factor_gt 0.0771
_refine_ls_shift/su_max 0
_refine_ls_shift/su_mean 0
_refine_ls_structure_factor_coef Fsqd
_refine_ls_weighting_details 'w=1/[\s^2^(Fo^2^)+(0.1361P)^2^+0.8422P] where P=(Fo^2^+2Fc^2^)/3'
_refine_ls_weighting_scheme calc
_refine_ls_wR_factor_gt 0.2489
_refine_ls_wR_factor_ref 0.2555
_reflns_Friedel_coverage 0
_reflns_number_gt 1236
_reflns_number_total 1444
_reflns_threshold_expression 'I > 2\s(I)'
_cod_data_source_file d1ob02118d2.cif
_cod_data_source_block 4
_cod_depositor_comments 'Adding full bibliography for 7158417--7158420.cif.'
_cod_original_sg_symbol_H-M 'P 21/c'
_cod_database_code 7158418

loop_
_symmetry_equiv_pos_as_xyz
'x, y, z'
'-x, y+1/2, -z+1/2'
'-x, -y, -z'
'x, -y-1/2, z-1/2'

loop_
_atom_site_label
_atom_site_type_symbol
_atom_site_fract_x
_atom_site_fract_y
_atom_site_fract_z
_atom_site_U_iso_or_equiv
_atom_site_adp_type
_atom_site_occupancy
_atom_site_site_symmetry_order
_atom_site_calc_flag
_atom_site_refinement_flags_posn
_atom_site_refinement_flags_adp
_atom_site_refinement_flags_occupancy
_atom_site_disorder_assembly
_atom_site_disorder_group
C1 C 0.4684(3) 0.3596(3) 0.3481(5) 0.0371(8) Uani 1 1 d . . . . .
H1 H 0.416747 0.428399 0.311021 0.044 Uiso 1 1 calc R U . . .
C2 C 0.3981(3) 0.2595(3) 0.2767(4) 0.0375(8) Uani 1 1 d . . . . .
H2 H 0.301298 0.260067 0.191334 0.045 Uiso 1 1 calc R U . . .
C3 C 0.4706(3) 0.1588(3) 0.3314(5) 0.0385(8) Uani 1 1 d . . . . .
H3 H 0.426204 0.087928 0.286239 0.046 Uiso 1 1 calc R U . . .
C4 C 0.6101(3) 0.1659(3) 0.4545(5) 0.0335(8) Uani 1 1 d . . . . .
C5 C 0.6774(3) 0.2684(2) 0.5207(4) 0.0290(7) Uani 1 1 d . . . . .
C6 C 0.8256(3) 0.2725(3) 0.6535(4) 0.0326(7) Uani 1 1 d . . . . .
H6 H 0.867035 0.202283 0.708611 0.039 Uiso 1 1 calc R U . . .
C7 C 0.9100(3) 0.3642(3) 0.7067(4) 0.0325(7) Uani 1 1 d . . . . .
C8 C 1.0600(4) 0.3589(3) 0.8524(5) 0.0453(9) Uani 1 1 d . . . . .
H8A H 1.08463 0.280138 0.892562 0.068 Uiso 1 1 calc R U . . .
H8B H 1.066515 0.404601 0.969223 0.068 Uiso 1 1 calc R U . . .
H8C H 1.126648 0.388632 0.790311 0.068 Uiso 1 1 calc R U . . .
C9 C 0.8661(3) 0.4755(3) 0.6270(5) 0.0367(8) Uani 1 1 d . . . . .
F1 F 0.6863(2) 0.06923(15) 0.5114(3) 0.0513(7) Uani 1 1 d . . . . .
N1 N 0.6042(3) 0.3655(2) 0.4655(4) 0.0333(7) Uani 1 1 d . . . . .
N2 N 0.8492(3) 0.5680(2) 0.5757(5) 0.0538(9) Uani 1 1 d . . . . .

loop_
_atom_site_aniso_label
_atom_site_aniso_U_11
_atom_site_aniso_U_22
_atom_site_aniso_U_33
_atom_site_aniso_U_23
_atom_site_aniso_U_13
_atom_site_aniso_U_12
C1 0.0267(15) 0.0377(17) 0.0423(17) 0.0085(13) 0.0057(12) 0.0041(12)
C2 0.0263(15) 0.0475(19) 0.0346(16) 0.0033(13) 0.0050(12) -0.0011(13)
C3 0.0337(16) 0.0378(18) 0.0419(18) -0.0060(13) 0.0099(13) -0.0085(13)
C4 0.0332(16) 0.0279(16) 0.0382(17) 0.0012(11) 0.0104(13) 0.0020(12)
C5 0.0298(15) 0.0275(15) 0.0280(14) 0.0004(11) 0.0075(12) 0.0023(11)
C6 0.0305(16) 0.0291(16) 0.0345(15) 0.0005(11) 0.0061(12) 0.0057(12)
C7 0.0270(15) 0.0302(16) 0.0365(16) -0.0025(12) 0.0059(12) 0.0046(11)
C8 0.0331(17) 0.0389(18) 0.051(2) -0.0051(15) -0.0023(15) 0.0037(14)
C9 0.0254(15) 0.0310(17) 0.0485(18) -0.0034(13) 0.0059(12) -0.0012(12)
F1 0.0417(12) 0.0236(11) 0.0769(15) -0.0016(9) 0.0048(10) 0.0038(8)
N1 0.0277(13) 0.0277(14) 0.0406(14) 0.0023(10) 0.0064(11) 0.0023(10)
N2 0.0387(16) 0.0315(17) 0.084(2) 0.0038(14) 0.0121(15) -0.0006(12)

loop_
_atom_type_symbol
_atom_type_description
_atom_type_scat_dispersion_real
_atom_type_scat_dispersion_imag
_atom_type_scat_source
C C 0.0033 0.0016 'International Tables Vol C Tables 4.2.6.8 and 6.1.1.4'
H H 0 0 'International Tables Vol C Tables 4.2.6.8 and 6.1.1.4'
N N 0.0061 0.0033 'International Tables Vol C Tables 4.2.6.8 and 6.1.1.4'
F F 0.0171 0.0103 'International Tables Vol C Tables 4.2.6.8 and 6.1.1.4'

loop_
_geom_angle_atom_site_label_1
_geom_angle_atom_site_label_2
_geom_angle_atom_site_label_3
_geom_angle
_geom_angle_site_symmetry_1
_geom_angle_site_symmetry_3
_geom_angle_publ_flag
N1 C1 C2 123.9(3) . . ?
N1 C1 H1 118 . . ?
C2 C1 H1 118 . . ?
C3 C2 C1 118.9(3) . . ?
C3 C2 H2 120.6 . . ?
C1 C2 H2 120.6 . . ?
C4 C3 C2 116.6(3) . . ?
C4 C3 H3 121.7 . . ?
C2 C3 H3 121.7 . . ?
F1 C4 C3 118.9(3) . . ?
F1 C4 C5 118.4(3) . . ?
C3 C4 C5 122.7(3) . . ?
N1 C5 C4 119.5(3) . . ?
N1 C5 C6 119.4(3) . . ?
C4 C5 C6 121.1(3) . . ?
C7 C6 C5 127.4(3) . . ?
C7 C6 H6 116.3 . . ?
C5 C6 H6 116.3 . . ?
C6 C7 C9 123.1(3) . . ?
C6 C7 C8 122.7(3) . . ?
C9 C7 C8 114.2(3) . . ?
C7 C8 H8A 109.5 . . ?
C7 C8 H8B 109.5 . . ?
H8A C8 H8B 109.5 . . ?
C7 C8 H8C 109.5 . . ?
H8A C8 H8C 109.5 . . ?
H8B C8 H8C 109.5 . . ?
N2 C9 C7 171.2(3) . . ?
C1 N1 C5 118.4(3) . . ?

loop_
_geom_bond_atom_site_label_1
_geom_bond_atom_site_label_2
_geom_bond_distance
_geom_bond_site_symmetry_2
_geom_bond_publ_flag
C1 N1 1.329(4) . ?
C1 C2 1.380(5) . ?
C1 H1 0.95 . ?
C2 C3 1.377(5) . ?
C2 H2 0.95 . ?
C3 C4 1.372(5) . ?
C3 H3 0.95 . ?
C4 F1 1.355(3) . ?
C4 C5 1.386(4) . ?
C5 N1 1.344(4) . ?
C5 C6 1.459(4) . ?
C6 C7 1.345(4) . ?
C6 H6 0.95 . ?
C7 C9 1.440(4) . ?
C7 C8 1.505(4) . ?
C8 H8A 0.98 . ?
C8 H8B 0.98 . ?
C8 H8C 0.98 . ?
C9 N2 1.146(4) . ?
